data_1512700
loop_
_publ_author_name
'Jing-Si Yang'
'Jiang Zhu'
'Rui-Bin Liu'
'Jun Ni'
'Zhi-Duo Chang'
'Tao Hu'
'Jian-Jun Zhang'
'Chang-Gong Meng'

_publ_section_title
;
 Syntheses and characterization of four 2D metal-organic networks based on
 rigid imidazolate/carboxylate functionalized ligand - Effect of the
 torsion of the ligands on crystal structures and properties
;
_journal_name_full
;
Inorganica Chimica Acta
;
_journal_page_first 117
_journal_page_last 126
_journal_volume 393
_journal_year 2012
_chemical_formula_sum 'C22 H22 Cu N4 O6 S'
_chemical_formula_weight 534.04
_space_group_IT_number 14
_symmetry_cell_setting monoclinic
_symmetry_space_group_name_Hall '-P 2yn'
_symmetry_space_group_name_H-M 'P 1 21/n 1'
_atom_sites_solution_hydrogens geom
_atom_sites_solution_primary direct
_atom_sites_solution_secondary difmap
_cell_angle_alpha 90.00
_cell_angle_beta 91.709(4)
_cell_angle_gamma 90.00
_cell_formula_units_Z 4
_cell_length_a 11.7035(6)
_cell_length_b 8.6041(5)
_cell_length_c 23.7693(11)
_cell_measurement_reflns_used 3285
_cell_measurement_temperature 273(2)
_cell_measurement_theta_max 25.78
_cell_measurement_theta_min 2.52
_cell_volume 2392.5(2)
_computing_cell_refinement 'Bruker SMART'
_computing_data_collection 'Bruker SMART'
_computing_data_reduction 'Bruker SAINT'
_computing_molecular_graphics 'Bruker SHELXTL'
_computing_publication_material 'Bruker SHELXTL'
_computing_structure_refinement 'SHELXL-97 (Sheldrick, 1997)'
_computing_structure_solution 'SHELXS-97 (Sheldrick, 1990)'
_diffrn_ambient_temperature 273(2)
_diffrn_measured_fraction_theta_full 0.942
_diffrn_measured_fraction_theta_max 0.942
_diffrn_measurement_device_type 'CCD area detector'
_diffrn_measurement_method 'phi and omega scans'
_diffrn_radiation_monochromator graphite
_diffrn_radiation_source 'fine-focus sealed tube'
_diffrn_radiation_type MoK\a
_diffrn_radiation_wavelength 0.71073
_diffrn_reflns_av_R_equivalents 0.0454
_diffrn_reflns_av_sigmaI/netI 0.0490
_diffrn_reflns_limit_h_max 13
_diffrn_reflns_limit_h_min -13
_diffrn_reflns_limit_k_max 9
_diffrn_reflns_limit_k_min -8
_diffrn_reflns_limit_l_max 28
_diffrn_reflns_limit_l_min -27
_diffrn_reflns_number 15630
_diffrn_reflns_theta_full 25.00
_diffrn_reflns_theta_max 25.00
_diffrn_reflns_theta_min 1.71
_exptl_absorpt_coefficient_mu 1.045
_exptl_absorpt_correction_T_max 1.000000
_exptl_absorpt_correction_T_min 0.828262
_exptl_absorpt_process_details 'SADABS (Sheldrick, 1996)'
_exptl_crystal_colour blue
_exptl_crystal_density_diffrn 1.483
_exptl_crystal_density_meas 0
_exptl_crystal_density_method 'not measured'
_exptl_crystal_description block
_exptl_crystal_F_000 1100
_exptl_crystal_size_max 0.22
_exptl_crystal_size_mid 0.11
_exptl_crystal_size_min 0.10
_refine_diff_density_max 0.513
_refine_diff_density_min -0.512
_refine_diff_density_rms 0.072
_refine_ls_extinction_method none
_refine_ls_goodness_of_fit_ref 1.086
_refine_ls_hydrogen_treatment constr
_refine_ls_matrix_type full
_refine_ls_number_parameters 307
_refine_ls_number_reflns 3965
_refine_ls_number_restraints 0
_refine_ls_restrained_S_all 1.086
_refine_ls_R_factor_all 0.0659
_refine_ls_R_factor_gt 0.0434
_refine_ls_shift/su_max 0.001
_refine_ls_shift/su_mean 0.000
_refine_ls_structure_factor_coef Fsqd
_refine_ls_weighting_details 'calc w=1/[\s^2^(Fo^2^)+(0.0516P)^2^+0.5409P] where P=(Fo^2^+2Fc^2^)/3'
_refine_ls_weighting_scheme calc
_refine_ls_wR_factor_gt 0.0987
_refine_ls_wR_factor_ref 0.1061
_reflns_number_gt 2963
_reflns_number_total 3965
_reflns_threshold_expression >2sigma(I)
_cod_data_source_file ICA-2013-394-117-126-3.cif
_cod_data_source_block q1
_cod_original_sg_symbol_H-M P2(1)/n
_cod_database_code 1512700

loop_
_symmetry_equiv_pos_as_xyz
'x, y, z'
'-x+1/2, y+1/2, -z+1/2'
'-x, -y, -z'
'x-1/2, -y-1/2, z-1/2'

loop_
_atom_site_label
_atom_site_type_symbol
_atom_site_fract_x
_atom_site_fract_y
_atom_site_fract_z
_atom_site_U_iso_or_equiv
_atom_site_adp_type
_atom_site_occupancy
_atom_site_symmetry_multiplicity
_atom_site_calc_flag
_atom_site_refinement_flags
Cu1 Cu 0.09165(3) 0.57128(5) 0.208540(14) 0.02523(16) Uani 1 1 d .
S1 S -0.05071(8) 0.32040(12) 0.14887(4) 0.0428(3) Uani 1 1 d .
O1 O 0.0803(2) 0.7207(3) 0.47257(9) 0.0440(7) Uani 1 1 d .
O2 O 0.3662(2) 0.3807(3) 0.52278(9) 0.0507(8) Uani 1 1 d .
O3 O 0.47870(18) 0.8309(3) 0.65839(9) 0.0321(6) Uani 1 1 d .
O4 O 0.4008(2) 0.7783(4) 0.74022(9) 0.0590(8) Uani 1 1 d .
O5 O -0.0071(2) 0.3803(3) 0.20599(9) 0.0373(6) Uani 1 1 d .
O6 O 0.1984(2) 0.4522(3) 0.13061(11) 0.0507(7) Uani 1 1 d .
N1 N 0.1902(2) 0.4558(3) 0.26402(10) 0.0262(7) Uani 1 1 d .
N2 N 0.3128(2) 0.2642(3) 0.29144(10) 0.0255(7) Uani 1 1 d .
N3 N 0.2260(2) 0.5687(3) 0.51139(10) 0.0317(7) Uani 1 1 d .
N4 N 0.2573(4) 0.5191(5) 0.0449(2) 0.0914(15) Uani 1 1 d .
C1 C 0.2518(3) 0.3317(4) 0.25020(12) 0.0281(8) Uani 1 1 d .
H1A H 0.2520 0.2943 0.2135 0.034 Uiso 1 1 calc R
C2 C 0.2089(3) 0.4697(4) 0.32159(12) 0.0225(8) Uani 1 1 d .
C3 C 0.2882(3) 0.3527(4) 0.33841(12) 0.0244(8) Uani 1 1 d .
C4 C 0.3274(3) 0.3388(4) 0.39426(12) 0.0277(8) Uani 1 1 d .
H4A H 0.3818 0.2656 0.4056 0.033 Uiso 1 1 calc R
C5 C 0.2798(3) 0.4408(4) 0.43133(12) 0.0265(8) Uani 1 1 d .
C6 C 0.1956(3) 0.5498(4) 0.41551(12) 0.0265(8) Uani 1 1 d .
C7 C 0.1599(3) 0.5703(4) 0.35988(12) 0.0262(8) Uani 1 1 d .
H7A H 0.1069 0.6459 0.3489 0.031 Uiso 1 1 calc R
C8 C 0.1566(3) 0.6289(4) 0.46705(13) 0.0299(8) Uani 1 1 d .
C9 C 0.3002(3) 0.4531(4) 0.49297(13) 0.0348(9) Uani 1 1 d .
C10 C 0.2154(3) 0.6076(4) 0.56991(12) 0.0313(9) Uani 1 1 d .
C11 C 0.1174(3) 0.5695(5) 0.59698(15) 0.0563(13) Uani 1 1 d .
H11A H 0.0563 0.5236 0.5773 0.068 Uiso 1 1 calc R
C12 C 0.1103(3) 0.6002(6) 0.65411(16) 0.0736(17) Uani 1 1 d .
H12A H 0.0442 0.5759 0.6730 0.088 Uiso 1 1 calc R
C13 C 0.2015(3) 0.6667(6) 0.68257(14) 0.0563(13) Uani 1 1 d .
H13A H 0.1968 0.6853 0.7210 0.068 Uiso 1 1 calc R
C14 C 0.2993(3) 0.7064(4) 0.65585(13) 0.0317(9) Uani 1 1 d .
C15 C 0.3056(3) 0.6771(4) 0.59833(12) 0.0276(8) Uani 1 1 d .
H15A H 0.3708 0.7045 0.5792 0.033 Uiso 1 1 calc R
C16 C 0.3993(3) 0.7759(4) 0.68833(14) 0.0344(9) Uani 1 1 d .
C17 C -0.1957(4) 0.2814(7) 0.1562(2) 0.098(2) Uani 1 1 d .
H17A H -0.2369 0.3775 0.1587 0.146 Uiso 1 1 calc R
H17B H -0.2060 0.2218 0.1898 0.146 Uiso 1 1 calc R
H17C H -0.2239 0.2236 0.1242 0.146 Uiso 1 1 calc R
C18 C 0.0028(5) 0.1313(6) 0.1468(2) 0.105(2) Uani 1 1 d .
H18A H 0.0840 0.1345 0.1423 0.157 Uiso 1 1 calc R
H18B H -0.0325 0.0765 0.1157 0.157 Uiso 1 1 calc R
H18C H -0.0137 0.0788 0.1813 0.157 Uiso 1 1 calc R
C19 C 0.2736(5) 0.5009(6) 0.0977(2) 0.0729(15) Uani 1 1 d .
C20 C 0.1419(5) 0.4760(7) 0.0222(2) 0.0930(18) Uani 1 1 d .
H20A H 0.0964 0.4377 0.0521 0.140 Uiso 1 1 calc R
H20B H 0.1490 0.3967 -0.0059 0.140 Uiso 1 1 calc R
H20C H 0.1057 0.5658 0.0056 0.140 Uiso 1 1 calc R
C21 C 0.3437(6) 0.5782(7) 0.0060(3) 0.132(3) Uani 1 1 d .
H21A H 0.4133 0.6009 0.0268 0.198 Uiso 1 1 calc R
H21B H 0.3157 0.6711 -0.0120 0.198 Uiso 1 1 calc R
H21C H 0.3582 0.5009 -0.0220 0.198 Uiso 1 1 calc R
C22 C 0.3936(4) 0.5440(6) 0.1225(3) 0.0948(19) Uani 1 1 d .
H22C H 0.4505 0.4815 0.1049 0.142 Uiso 1 1 calc R
H22A H 0.3960 0.5252 0.1623 0.142 Uiso 1 1 calc R
H22B H 0.4086 0.6518 0.1155 0.142 Uiso 1 1 calc R

loop_
_atom_site_aniso_label
_atom_site_aniso_U_11
_atom_site_aniso_U_22
_atom_site_aniso_U_33
_atom_site_aniso_U_23
_atom_site_aniso_U_13
_atom_site_aniso_U_12
Cu1 0.0313(3) 0.0234(3) 0.0204(2) 0.00122(17) -0.00847(16) 0.0001(2)
S1 0.0451(6) 0.0463(7) 0.0366(5) -0.0094(5) -0.0065(4) -0.0063(5)
O1 0.0481(16) 0.0499(19) 0.0338(14) -0.0094(12) -0.0017(12) 0.0153(15)
O2 0.0660(18) 0.062(2) 0.0231(12) -0.0023(12) -0.0168(12) 0.0194(16)
O3 0.0308(13) 0.0362(16) 0.0288(12) -0.0060(11) -0.0054(10) -0.0049(12)
O4 0.0696(19) 0.085(2) 0.0218(14) -0.0064(13) -0.0064(13) -0.0280(17)
O5 0.0463(15) 0.0340(16) 0.0310(13) 0.0013(11) -0.0098(11) -0.0109(12)
O6 0.0590(18) 0.056(2) 0.0379(15) 0.0004(14) 0.0054(13) -0.0003(16)
N1 0.0370(16) 0.0219(19) 0.0192(13) 0.0013(12) -0.0069(11) -0.0018(14)
N2 0.0359(16) 0.0213(17) 0.0189(13) -0.0029(11) -0.0068(12) 0.0033(13)
N3 0.0376(16) 0.038(2) 0.0192(13) -0.0069(13) -0.0051(12) 0.0002(15)
N4 0.122(4) 0.075(3) 0.080(3) 0.015(3) 0.044(3) 0.037(3)
C1 0.0366(19) 0.026(2) 0.0215(16) -0.0023(14) -0.0091(14) 0.0008(18)
C2 0.0274(17) 0.021(2) 0.0193(15) 0.0003(14) -0.0048(13) -0.0040(15)
C3 0.0276(18) 0.020(2) 0.0250(17) 0.0011(14) -0.0038(14) -0.0006(16)
C4 0.0312(19) 0.026(2) 0.0251(17) 0.0013(15) -0.0069(14) 0.0038(17)
C5 0.0332(18) 0.026(2) 0.0195(15) -0.0012(15) -0.0058(14) -0.0018(17)
C6 0.0312(18) 0.026(2) 0.0221(16) -0.0017(14) -0.0012(14) -0.0031(17)
C7 0.0298(18) 0.021(2) 0.0269(17) 0.0009(15) -0.0049(14) -0.0002(16)
C8 0.033(2) 0.029(2) 0.0272(18) -0.0038(15) -0.0030(15) -0.0048(18)
C9 0.041(2) 0.040(3) 0.0233(17) -0.0019(16) -0.0073(16) -0.006(2)
C10 0.036(2) 0.039(2) 0.0191(16) -0.0025(15) -0.0014(15) -0.0041(18)
C11 0.039(2) 0.095(4) 0.035(2) -0.017(2) 0.0013(18) -0.032(3)
C12 0.043(2) 0.141(5) 0.038(2) -0.019(3) 0.0146(19) -0.043(3)
C13 0.047(2) 0.099(4) 0.0231(19) -0.017(2) 0.0059(18) -0.020(3)
C14 0.034(2) 0.039(2) 0.0222(17) -0.0055(15) 0.0009(15) -0.0079(18)
C15 0.0286(18) 0.031(2) 0.0231(17) -0.0006(15) -0.0007(14) -0.0057(17)
C16 0.038(2) 0.031(2) 0.034(2) -0.0032(16) -0.0072(17) -0.0050(19)
C17 0.053(3) 0.167(6) 0.073(3) -0.051(4) -0.010(2) -0.024(4)
C18 0.119(5) 0.060(4) 0.131(5) -0.044(3) -0.065(4) 0.025(3)
C19 0.115(5) 0.043(3) 0.061(3) -0.004(3) 0.008(3) 0.038(3)
C20 0.103(4) 0.101(5) 0.074(4) -0.021(3) -0.021(3) 0.014(4)
C21 0.158(6) 0.105(5) 0.140(6) 0.061(4) 0.107(5) 0.052(5)
C22 0.052(3) 0.078(4) 0.155(6) 0.006(4) 0.001(3) -0.001(3)

loop_
_atom_type_symbol
_atom_type_description
_atom_type_scat_dispersion_real
_atom_type_scat_dispersion_imag
_atom_type_scat_source
C C 0.0033 0.0016 'International Tables Vol C Tables 4.2.6.8 and 6.1.1.4'
H H 0.0000 0.0000 'International Tables Vol C Tables 4.2.6.8 and 6.1.1.4'
N N 0.0061 0.0033 'International Tables Vol C Tables 4.2.6.8 and 6.1.1.4'
O O 0.0106 0.0060 'International Tables Vol C Tables 4.2.6.8 and 6.1.1.4'
Cu Cu 0.3201 1.2651 'International Tables Vol C Tables 4.2.6.8 and 6.1.1.4'
S S 0.1246 0.1234 'International Tables Vol C Tables 4.2.6.8 and 6.1.1.4'

loop_
_geom_angle_atom_site_label_1
_geom_angle_atom_site_label_2
_geom_angle_atom_site_label_3
_geom_angle
_geom_angle_site_symmetry_1
_geom_angle_site_symmetry_3
O3 Cu1 N1 172.47(10) 4_575 .
O3 Cu1 N2 90.60(10) 4_575 2
N1 Cu1 N2 95.82(10) . 2
O3 Cu1 O5 87.46(9) 4_575 .
N1 Cu1 O5 86.16(10) . .
N2 Cu1 O5 177.95(9) 2 .
O5 S1 C17 106.06(18) . .
O5 S1 C18 103.26(19) . .
C17 S1 C18 100.1(3) . .
C16 O3 Cu1 108.11(19) . 4_676
S1 O5 Cu1 118.69(13) . .
C1 N1 C2 104.0(2) . .
C1 N1 Cu1 122.85(19) . .
C2 N1 Cu1 133.1(2) . .
C1 N2 C3 103.5(3) . .
C1 N2 Cu1 130.6(2) . 2_545
C3 N2 Cu1 125.72(19) . 2_545
C9 N3 C8 112.1(3) . .
C9 N3 C10 122.7(3) . .
C8 N3 C10 124.9(3) . .
C19 N4 C21 124.9(6) . .
C19 N4 C20 115.9(5) . .
C21 N4 C20 119.2(5) . .
N2 C1 N1 116.8(3) . .
N2 C1 H1A 121.6 . .
N1 C1 H1A 121.6 . .
N1 C2 C7 130.1(3) . .
N1 C2 C3 107.5(3) . .
C7 C2 C3 122.4(3) . .
N2 C3 C4 130.3(3) . .
N2 C3 C2 108.2(2) . .
C4 C3 C2 121.5(3) . .
C5 C4 C3 115.3(3) . .
C5 C4 H4A 122.3 . .
C3 C4 H4A 122.3 . .
C4 C5 C6 123.4(3) . .
C4 C5 C9 128.6(3) . .
C6 C5 C9 108.0(3) . .
C7 C6 C5 122.0(3) . .
C7 C6 C8 129.6(3) . .
C5 C6 C8 108.4(3) . .
C6 C7 C2 115.2(3) . .
C6 C7 H7A 122.4 . .
C2 C7 H7A 122.4 . .
O1 C8 N3 125.0(3) . .
O1 C8 C6 129.7(3) . .
N3 C8 C6 105.3(3) . .
O2 C9 N3 125.2(3) . .
O2 C9 C5 128.7(3) . .
N3 C9 C5 106.1(3) . .
C11 C10 C15 121.0(3) . .
C11 C10 N3 119.7(3) . .
C15 C10 N3 119.3(3) . .
C10 C11 C12 119.2(3) . .
C10 C11 H11A 120.4 . .
C12 C11 H11A 120.4 . .
C13 C12 C11 119.6(4) . .
C13 C12 H12A 120.2 . .
C11 C12 H12A 120.2 . .
C14 C13 C12 121.6(3) . .
C14 C13 H13A 119.2 . .
C12 C13 H13A 119.2 . .
C13 C14 C15 118.6(3) . .
C13 C14 C16 120.6(3) . .
C15 C14 C16 120.8(3) . .
C10 C15 C14 120.0(3) . .
C10 C15 H15A 120.0 . .
C14 C15 H15A 120.0 . .
O4 C16 O3 124.2(3) . .
O4 C16 C14 120.5(3) . .
O3 C16 C14 115.3(3) . .
S1 C17 H17A 109.5 . .
S1 C17 H17B 109.5 . .
H17A C17 H17B 109.5 . .
S1 C17 H17C 109.5 . .
H17A C17 H17C 109.5 . .
H17B C17 H17C 109.5 . .
S1 C18 H18A 109.5 . .
S1 C18 H18B 109.5 . .
H18A C18 H18B 109.5 . .
S1 C18 H18C 109.5 . .
H18A C18 H18C 109.5 . .
H18B C18 H18C 109.5 . .
O6 C19 N4 124.3(6) . .
O6 C19 C22 118.8(5) . .
N4 C19 C22 116.9(6) . .
N4 C20 H20A 109.5 . .
N4 C20 H20B 109.5 . .
H20A C20 H20B 109.5 . .
N4 C20 H20C 109.5 . .
H20A C20 H20C 109.5 . .
H20B C20 H20C 109.5 . .
N4 C21 H21A 109.5 . .
N4 C21 H21B 109.5 . .
H21A C21 H21B 109.5 . .
N4 C21 H21C 109.5 . .
H21A C21 H21C 109.5 . .
H21B C21 H21C 109.5 . .
C19 C22 H22C 109.5 . .
C19 C22 H22A 109.5 . .
H22C C22 H22A 109.5 . .
C19 C22 H22B 109.5 . .
H22C C22 H22B 109.5 . .
H22A C22 H22B 109.5 . .

loop_
_geom_bond_atom_site_label_1
_geom_bond_atom_site_label_2
_geom_bond_distance
_geom_bond_site_symmetry_2
Cu1 O3 1.945(2) 4_575
Cu1 N1 1.991(2) .
Cu1 N2 2.002(3) 2
Cu1 O5 2.009(2) .
S1 O5 1.526(2) .
S1 C17 1.743(4) .
S1 C18 1.745(5) .
O1 C8 1.202(4) .
O2 C9 1.206(4) .
O3 C16 1.278(4) .
O3 Cu1 1.945(2) 4_676
O4 C16 1.233(4) .
O6 C19 1.267(6) .
N1 C1 1.334(4) .
N1 C2 1.385(3) .
N2 C1 1.329(4) .
N2 C3 1.389(4) .
N2 Cu1 2.002(3) 2_545
N3 C9 1.399(4) .
N3 C8 1.410(4) .
N3 C10 1.440(4) .
N4 C19 1.272(6) .
N4 C21 1.481(6) .
N4 C20 1.487(7) .
C1 H1A 0.9300 .
C2 C7 1.392(4) .
C2 C3 1.419(4) .
C3 C4 1.397(4) .
C4 C5 1.373(4) .
C4 H4A 0.9300 .
C5 C6 1.403(4) .
C5 C9 1.481(4) .
C6 C7 1.386(4) .
C6 C8 1.485(5) .
C7 H7A 0.9300 .
C10 C11 1.372(5) .
C10 C15 1.373(4) .
C11 C12 1.388(5) .
C11 H11A 0.9300 .
C12 C13 1.371(5) .
C12 H12A 0.9300 .
C13 C14 1.369(5) .
C13 H13A 0.9300 .
C14 C15 1.394(4) .
C14 C16 1.506(4) .
C15 H15A 0.9300 .
C17 H17A 0.9600 .
C17 H17B 0.9600 .
C17 H17C 0.9600 .
C18 H18A 0.9600 .
C18 H18B 0.9600 .
C18 H18C 0.9600 .
C19 C22 1.552(7) .
C20 H20A 0.9600 .
C20 H20B 0.9600 .
C20 H20C 0.9600 .
C21 H21A 0.9600 .
C21 H21B 0.9600 .
C21 H21C 0.9600 .
C22 H22C 0.9600 .
C22 H22A 0.9600 .
C22 H22B 0.9600 .
